data_7042775
loop_
_publ_author_name
'Liu, Mei-Jiao'
'Hu, kong-Qiu'
'Liu, Cai-Ming'
'Cui, Ai-Li'
'Kou, Hui-Zhong'

_publ_section_title
;
 Metallocyclic Ni4Ln2M2 single-molecule magnets
;
_journal_name_full 'Dalton Trans.'
_journal_paper_doi 10.1039/C7DT00948H
_journal_year 2017
_chemical_formula_moiety 'C96 H100 Cr2 Gd2 N20 Ni4 O18, 3(C3 H7 N O), 13(O), 2(C2 H3 N)'
_chemical_formula_sum 'C109 H153 Cr2 Gd2 N25 Ni4 O34'
_chemical_formula_weight 3010.89
_chemical_name_systematic
;
 ? 
;
_space_group_crystal_system monoclinic
_space_group_IT_number 14
_space_group_name_Hall '-P 2ybc'
_space_group_name_H-M_alt 'P 1 21/c 1'
_symmetry_space_group_name_Hall '-P 2ybc'
_symmetry_space_group_name_H-M 'P 1 21/c 1'
_atom_sites_solution_hydrogens mixed
_audit_creation_date 2017-03-09
_audit_creation_method
;
Olex2 1.2
(compiled 2016.09.09 svn.r3337 for OlexSys, GUI svn.r5227)
;
_audit_update_record
;
2017-03-13 deposited with the CCDC.
2017-04-24 downloaded from the CCDC.
;
_cell_angle_alpha 90
_cell_angle_beta 105.9350(10)
_cell_angle_gamma 90
_cell_formula_units_Z 2
_cell_length_a 16.7191(8)
_cell_length_b 22.6110(9)
_cell_length_c 19.4149(8)
_cell_measurement_reflns_used 34824
_cell_measurement_temperature 173(2)
_cell_measurement_theta_max 31.3889
_cell_measurement_theta_min 2.0626
_cell_volume 7057.5(5)
_computing_cell_refinement 'SAINT, V8.34A'
_computing_data_collection 'SAINT, V8.34A'
_computing_data_reduction 'SAINT, V8.34A'
_computing_molecular_graphics 'Olex2 (Dolomanov et al., 2009)'
_computing_publication_material 'Olex2 (Dolomanov et al., 2009)'
_computing_structure_refinement 'ShelXL (Sheldrick, 2015)'
_computing_structure_solution 'SHELXS-97 (Sheldrick, 1990)'
_diffrn_ambient_temperature 173.1
_diffrn_measured_fraction_theta_full 0.987
_diffrn_measured_fraction_theta_max 0.981
_diffrn_measurement_device_type 'Bruker P4'
_diffrn_measurement_method '\w scans'
_diffrn_radiation_monochromator graphite
_diffrn_radiation_type MoK\a
_diffrn_radiation_wavelength 0.71073
_diffrn_reflns_av_R_equivalents 0.0661
_diffrn_reflns_av_unetI/netI 0.0835
_diffrn_reflns_Laue_measured_fraction_full 0.987
_diffrn_reflns_Laue_measured_fraction_max 0.981
_diffrn_reflns_limit_h_max 17
_diffrn_reflns_limit_h_min -19
_diffrn_reflns_limit_k_max 27
_diffrn_reflns_limit_k_min -27
_diffrn_reflns_limit_l_max 23
_diffrn_reflns_limit_l_min -23
_diffrn_reflns_number 34314
_diffrn_reflns_point_group_measured_fraction_full 0.987
_diffrn_reflns_point_group_measured_fraction_max 0.981
_diffrn_reflns_theta_full 25.242
_diffrn_reflns_theta_max 25.404
_diffrn_reflns_theta_min 2.985
_diffrn_source 'Rotating Anode'
_exptl_absorpt_coefficient_mu 1.672
_exptl_absorpt_correction_T_max 0.7452
_exptl_absorpt_correction_T_min 0.6520
_exptl_absorpt_correction_type multi-scan
_exptl_crystal_colour green
_exptl_crystal_density_diffrn 1.417
_exptl_crystal_density_method 'not measured'
_exptl_crystal_description block
_exptl_crystal_F_000 3084
_exptl_crystal_size_max 0.20
_exptl_crystal_size_mid 0.15
_exptl_crystal_size_min 0.12
_refine_diff_density_max 2.401
_refine_diff_density_min -1.443
_refine_diff_density_rms 0.143
_refine_ls_extinction_method none
_refine_ls_goodness_of_fit_ref 1.020
_refine_ls_hydrogen_treatment constr
_refine_ls_matrix_type full
_refine_ls_number_parameters 831
_refine_ls_number_reflns 12752
_refine_ls_number_restraints 16
_refine_ls_restrained_S_all 1.020
_refine_ls_R_factor_all 0.1253
_refine_ls_R_factor_gt 0.0623
_refine_ls_shift/su_max 0.001
_refine_ls_shift/su_mean 0.000
_refine_ls_structure_factor_coef Fsqd
_refine_ls_weighting_details
;
 w=1/[\s^2^(Fo^2^)+(0.0836P)^2^+34.7796P]
 where P=(Fo^2^+2Fc^2^)/3
;
_refine_ls_weighting_scheme calc
_refine_ls_wR_factor_gt 0.1472
_refine_ls_wR_factor_ref 0.1872
_reflns_Friedel_coverage 0.000
_reflns_number_gt 7765
_reflns_number_total 12752
_reflns_threshold_expression 'I > 2\s(I)'
_cod_data_source_file c7dt00948h2.cif
_cod_data_source_block 6
_cod_depositor_comments
;
The following automatic conversions were performed:

'_exptl_absorpt_correction_type' value 'Multi-scan' changed to
'multi-scan' according to
/home/data/users/saulius/crontab/automatic-downloads/rss-feeds/RSC/lib/dictionaries/cif_core.dic
dictionary named 'cif_core.dic' version 2.4.2 from 2011-04-26.

Automatic conversion script
Id: cif_fix_values 4973 2017-02-22 13:04:09Z antanas 
;
_cod_database_code 7042775
_shelxl_version_number 2013-2
_shelx_space_group_comment
;
The symmetry employed for this shelxl refinement is uniquely defined
by the following loop, which should always be used as a source of
symmetry information in preference to the above space-group names.
They are only intended as comments.
;
_olex2_refinement_description
;
1. Fixed Uiso
 At 1.2 times of:
  All C(H) groups, All C(H,H) groups, All O(H,H) groups
 At 1.5 times of:
  All C(H,H,H) groups
2. Restrained distances
 C53-O11
 1.25 with sigma of 0.01
 C53-N12
 1.3 with sigma of 0.01
 N12-C52 = N12-C54
 1.45 with sigma of 0.01
 O11-N12
 2.26 with sigma of 0.01
 C53-C54 = C53-C52
 2.4 with sigma of 0.01
 C52-C54
 2.48 with sigma of 0.01
3. Restrained planarity
 C52, O11, N12, C54, C53
 with sigma of 0.1
4. Uiso/Uaniso restraints and constraints
Uanis(C53) \\sim Ueq: with sigma of 0.01 and sigma for terminal atoms of 0.02
5. Others
 Fixed Sof: C52(0.5) H52A(0.5) H52B(0.5) H52C(0.5) O11(0.5) N12(0.5) C54(0.5)
 H54A(0.5) H54B(0.5) H54C(0.5) C53(0.5) H53(0.5) O8W(0.5) O9W(0.5) O7W(0.5)
6.a Riding coordinates:
 O1W(H1WA,H1WB)
6.b Secondary CH2 refined with riding coordinates:
 C24(H24A,H24B), C26(H26A,H26B), C43(H43A,H43B), C44(H44A,H44B)
6.c Me refined with riding coordinates:
 C21(H21A,H21B,H21C), C22(H22A,H22B,H22C), C27(H27A,H27B,H27C), C41(H41A,H41B,
 H41C), C42(H42A,H42B,H42C), C46(H46A,H46B,H46C), C47(H47A,H47B,H47C), C49(H49A,
 H49B,H49C), C50(H50A,H50B,H50C), C52(H52A,H52B,H52C), C54(H54A,H54B,H54C)
6.d Aromatic/amide H refined with riding coordinates:
 C10(H10), C13(H13), C14(H14), C15(H15), C17(H17), C19(H19), C28(H28),
 C30(H30), C31(H31), C33(H33), C34(H34), C36(H36), C37(H37), C39(H39), C40(H40),
  C48(H48), C51(H51), C53(H53)
6.e Idealised Me refined as rotating group:
 C32(H32A,H32B,H32C), C56(H56A,H56B,H56C)
;
_olex2_submission_special_instructions 'No special instructions were received'

loop_
_space_group_symop_operation_xyz
'x, y, z'
'-x, y+1/2, -z+1/2'
'-x, -y, -z'
'x, -y-1/2, z-1/2'

loop_
_atom_site_label
_atom_site_type_symbol
_atom_site_fract_x
_atom_site_fract_y
_atom_site_fract_z
_atom_site_U_iso_or_equiv
_atom_site_adp_type
_atom_site_occupancy
_atom_site_site_symmetry_order
_atom_site_calc_flag
_atom_site_refinement_flags_posn
_atom_site_refinement_flags_adp
_atom_site_refinement_flags_occupancy
Gd1 Gd 0.99036(3) 0.49653(2) 0.28699(2) 0.02864(13) Uani 1 1 d . . .
Ni1 Ni 0.77685(7) 0.53814(4) 0.23702(5) 0.0299(2) Uani 1 1 d . . .
Ni2 Ni 1.20561(7) 0.45888(4) 0.33159(6) 0.0310(3) Uani 1 1 d . . .
Cr1 Cr 0.70301(9) 0.66003(5) 0.43392(7) 0.0315(3) Uani 1 1 d . . .
C1 C 0.7410(5) 0.6036(3) 0.3675(4) 0.0282(17) Uani 1 1 d . . .
C2 C 0.8220(6) 0.6933(3) 0.4631(4) 0.035(2) Uani 1 1 d . . .
C3 C 0.7419(5) 0.6027(3) 0.5177(4) 0.0272(17) Uani 1 1 d . . .
C4 C 0.5835(7) 0.6251(4) 0.3977(5) 0.047(2) Uani 1 1 d . . .
C5 C 0.6635(6) 0.7165(4) 0.5022(5) 0.041(2) Uani 1 1 d . . .
C6 C 0.6684(6) 0.7204(4) 0.3518(5) 0.043(2) Uani 1 1 d . . .
C7 C 1.1532(6) 0.5844(3) 0.3447(4) 0.0324(19) Uani 1 1 d . . .
C8 C 1.0774(6) 0.3921(3) 0.2155(5) 0.036(2) Uani 1 1 d . . .
C9 C 0.9969(6) 0.3900(3) 0.1664(5) 0.040(2) Uani 1 1 d . . .
C10 C 0.9746(6) 0.3458(3) 0.1149(5) 0.043(2) Uani 1 1 d . . .
H10 H 0.9199 0.3447 0.0835 0.052 Uiso 1 1 calc R . .
C11 C 0.9036(6) 0.6017(3) 0.1770(4) 0.034(2) Uani 1 1 d . . .
C12 C 1.0895(5) 0.6262(3) 0.3410(4) 0.0337(19) Uani 1 1 d . . .
C13 C 1.0071(6) 0.6483(4) 0.1266(5) 0.041(2) Uani 1 1 d . . .
H13 H 1.0614 0.6486 0.1202 0.050 Uiso 1 1 calc R . .
C14 C 0.9510(6) 0.6931(4) 0.0988(5) 0.047(2) Uani 1 1 d . . .
H14 H 0.9672 0.7246 0.0732 0.056 Uiso 1 1 calc R . .
C15 C 0.8725(7) 0.6925(4) 0.1078(5) 0.049(3) Uani 1 1 d . . .
H15 H 0.8346 0.7233 0.0877 0.059 Uiso 1 1 calc R . .
C16 C 0.8473(6) 0.6463(3) 0.1468(5) 0.039(2) Uani 1 1 d . . .
C17 C 0.7606(6) 0.6466(4) 0.1474(5) 0.046(2) Uani 1 1 d . . .
H17 H 0.7280 0.6790 0.1241 0.055 Uiso 1 1 calc R . .
C18 C 0.8863(6) 0.3697(3) 0.3053(5) 0.039(2) Uani 1 1 d . . .
C19 C 0.8663(7) 0.3108(4) 0.3094(5) 0.049(3) Uani 1 1 d . . .
H19 H 0.9090 0.2823 0.3258 0.059 Uiso 1 1 calc R . .
C20 C 0.8247(6) 0.4127(3) 0.2804(4) 0.036(2) Uani 1 1 d . . .
C21 C 1.0303(7) 0.3549(4) 0.3686(7) 0.072(4) Uani 1 1 d . . .
H21A H 1.0840 0.3753 0.3789 0.108 Uiso 1 1 calc R . .
H21B H 1.0333 0.3180 0.3430 0.108 Uiso 1 1 calc R . .
H21C H 1.0170 0.3461 0.4136 0.108 Uiso 1 1 calc R . .
C22 C 0.9527(6) 0.6380(4) 0.3540(6) 0.064(3) Uani 1 1 d . . .
H22A H 0.9004 0.6161 0.3468 0.095 Uiso 1 1 calc R . .
H22B H 0.9428 0.6738 0.3244 0.095 Uiso 1 1 calc R . .
H22C H 0.9738 0.6490 0.4045 0.095 Uiso 1 1 calc R . .
C23 C 0.9821(5) 0.6032(3) 0.1639(4) 0.0312(18) Uani 1 1 d . . .
C24 C 0.6342(6) 0.6192(4) 0.1685(5) 0.053(3) Uani 1 1 d . . .
H24A H 0.6149 0.6518 0.1340 0.064 Uiso 1 1 calc R . .
H24B H 0.6276 0.6321 0.2154 0.064 Uiso 1 1 calc R . .
C25 C 0.5805(7) 0.5655(5) 0.1434(6) 0.056(3) Uani 1 1 d . . .
C26 C 0.5903(6) 0.5188(4) 0.2015(5) 0.048(2) Uani 1 1 d . . .
H26A H 0.5808 0.5376 0.2447 0.057 Uiso 1 1 calc R . .
H26B H 0.5468 0.4883 0.1848 0.057 Uiso 1 1 calc R . .
C27 C 0.5969(7) 0.5375(6) 0.0760(5) 0.071(3) Uani 1 1 d . . .
H27A H 0.5610 0.5028 0.0616 0.107 Uiso 1 1 calc R . .
H27B H 0.6553 0.5254 0.0867 0.107 Uiso 1 1 calc R . .
H27C H 0.5847 0.5665 0.0370 0.107 Uiso 1 1 calc R . .
C28 C 0.6710(6) 0.4335(4) 0.2337(5) 0.045(2) Uani 1 1 d . . .
H28 H 0.6176 0.4158 0.2241 0.055 Uiso 1 1 calc R . .
C29 C 0.7425(6) 0.3939(4) 0.2603(5) 0.041(2) Uani 1 1 d . . .
C30 C 0.7230(7) 0.3336(4) 0.2651(5) 0.051(3) Uani 1 1 d . . .
H30 H 0.6666 0.3211 0.2510 0.061 Uiso 1 1 calc R . .
C31 C 0.7839(7) 0.2936(4) 0.2894(5) 0.050(3) Uani 1 1 d . . .
H31 H 0.7700 0.2531 0.2928 0.060 Uiso 1 1 calc R . .
C32 C 0.8668(7) 0.4398(4) 0.1194(6) 0.064(3) Uani 1 1 d . . .
H32A H 0.8779 0.4393 0.0724 0.096 Uiso 1 1 calc GR . .
H32B H 0.8393 0.4770 0.1254 0.096 Uiso 1 1 calc GR . .
H32C H 0.8306 0.4065 0.1229 0.096 Uiso 1 1 calc GR . .
C33 C 1.0326(7) 0.3035(4) 0.1097(6) 0.049(3) Uani 1 1 d . . .
H33 H 1.0177 0.2731 0.0747 0.059 Uiso 1 1 calc R . .
C34 C 1.1114(7) 0.3055(4) 0.1548(6) 0.050(3) Uani 1 1 d . . .
H34 H 1.1510 0.2766 0.1506 0.061 Uiso 1 1 calc R . .
C35 C 1.1350(6) 0.3500(3) 0.2079(5) 0.039(2) Uani 1 1 d . . .
C36 C 1.2235(6) 0.3514(4) 0.2490(5) 0.047(2) Uani 1 1 d . . .
H36 H 1.2571 0.3195 0.2414 0.057 Uiso 1 1 calc R . .
C37 C 1.3047(6) 0.5681(4) 0.3601(5) 0.048(2) Uani 1 1 d . . .
H37 H 1.3569 0.5877 0.3694 0.058 Uiso 1 1 calc R . .
C38 C 1.2326(6) 0.6055(4) 0.3525(5) 0.047(2) Uani 1 1 d . . .
C39 C 1.2464(7) 0.6675(4) 0.3562(6) 0.060(3) Uani 1 1 d . . .
H39 H 1.3013 0.6821 0.3628 0.072 Uiso 1 1 calc R . .
C40 C 1.1043(7) 0.6861(4) 0.3433(5) 0.052(3) Uani 1 1 d . . .
H40 H 1.0601 0.7133 0.3400 0.063 Uiso 1 1 calc R . .
C41 C 1.1082(7) 0.5487(4) 0.1693(6) 0.058(3) Uani 1 1 d . . .
H41A H 1.1399 0.5143 0.1928 0.087 Uiso 1 1 calc R . .
H41B H 1.1425 0.5843 0.1816 0.087 Uiso 1 1 calc R . .
H41C H 1.0926 0.5430 0.1172 0.087 Uiso 1 1 calc R . .
C42 C 0.4899(7) 0.5863(6) 0.1270(8) 0.088(4) Uani 1 1 d . . .
H42A H 0.4526 0.5526 0.1105 0.131 Uiso 1 1 calc R . .
H42B H 0.4794 0.6166 0.0895 0.131 Uiso 1 1 calc R . .
H42C H 0.4797 0.6029 0.1704 0.131 Uiso 1 1 calc R . .
C43 C 1.3505(6) 0.3825(4) 0.3241(6) 0.049(2) Uani 1 1 d . . .
H43A H 1.3693 0.3500 0.2980 0.058 Uiso 1 1 calc R . .
H43B H 1.3617 0.3703 0.3749 0.058 Uiso 1 1 calc R . .
C44 C 1.3900(6) 0.4838(4) 0.3744(6) 0.057(3) Uani 1 1 d . . .
H44A H 1.4000 0.4646 0.4218 0.068 Uiso 1 1 calc R . .
H44B H 1.4324 0.5152 0.3785 0.068 Uiso 1 1 calc R . .
C45 C 1.4009(6) 0.4379(4) 0.3199(6) 0.058(3) Uani 1 1 d . . .
C46 C 1.3789(8) 0.4636(6) 0.2451(7) 0.085(4) Uani 1 1 d . . .
H46A H 1.3865 0.4333 0.2113 0.127 Uiso 1 1 calc R . .
H46B H 1.4151 0.4974 0.2439 0.127 Uiso 1 1 calc R . .
H46C H 1.3207 0.4766 0.2317 0.127 Uiso 1 1 calc R . .
C47 C 1.4934(7) 0.4194(5) 0.3438(8) 0.087(4) Uani 1 1 d . . .
H47A H 1.5065 0.4028 0.3922 0.131 Uiso 1 1 calc R . .
H47B H 1.5285 0.4541 0.3436 0.131 Uiso 1 1 calc R . .
H47C H 1.5038 0.3896 0.3106 0.131 Uiso 1 1 calc R . .
C48 C 1.1840(8) 0.7061(4) 0.3506(6) 0.062(3) Uani 1 1 d . . .
H48 H 1.1948 0.7474 0.3516 0.074 Uiso 1 1 calc R . .
N1 N 0.7617(5) 0.5757(3) 0.3254(4) 0.0462(19) Uani 1 1 d . . .
N3 N 0.8926(5) 0.7067(3) 0.4776(3) 0.0406(19) Uani 1 1 d . . .
N2 N 0.7699(5) 0.5774(3) 0.5708(4) 0.047(2) Uani 1 1 d . . .
N4 N 0.5165(7) 0.6088(4) 0.3708(6) 0.077(3) Uani 1 1 d . . .
N5 N 0.6395(6) 0.7463(4) 0.5395(5) 0.061(2) Uani 1 1 d . . .
N6 N 0.6459(6) 0.7541(4) 0.3056(5) 0.064(2) Uani 1 1 d . . .
N7 N 1.2597(5) 0.3909(3) 0.2937(4) 0.0418(19) Uani 1 1 d . . .
N8 N 1.3062(5) 0.5116(3) 0.3555(4) 0.0415(18) Uani 1 1 d . . .
N9 N 0.6725(5) 0.4896(3) 0.2217(4) 0.0383(17) Uani 1 1 d . . .
N10 N 0.7230(5) 0.6080(3) 0.1758(4) 0.0396(17) Uani 1 1 d . . .
N11 N 1.2279(9) 0.5842(11) 0.5411(6) 0.131(7) Uani 1 1 d . . .
O1 O 1.0936(4) 0.4355(2) 0.2637(3) 0.0332(13) Uani 1 1 d . . .
O2 O 1.1314(4) 0.5274(2) 0.3390(3) 0.0335(13) Uani 1 1 d . . .
O3 O 1.0127(4) 0.6015(2) 0.3338(3) 0.0379(14) Uani 1 1 d . . .
O4 O 0.9443(4) 0.4348(2) 0.1750(3) 0.0386(14) Uani 1 1 d . . .
O5 O 0.8862(4) 0.5574(2) 0.2157(3) 0.0325(13) Uani 1 1 d . . .
O6 O 0.8500(3) 0.4685(2) 0.2777(3) 0.0310(12) Uani 1 1 d . . .
O7 O 0.9664(4) 0.3923(2) 0.3248(3) 0.0416(15) Uani 1 1 d . . .
O8 O 1.0335(4) 0.5553(2) 0.1932(3) 0.0386(14) Uani 1 1 d . . .
O1W O 0.9967(4) 0.4962(3) 0.4099(3) 0.0524(17) Uani 1 1 d . . .
H1WA H 0.9523 0.4838 0.4183 0.063 Uiso 1 1 d R . .
H1WB H 1.0113 0.5293 0.4303 0.063 Uiso 1 1 d R . .
O2W O 0.4764(6) 0.7664(4) 0.2155(5) 0.090(3) Uani 1 1 d . . .
O3W O 0.6081(6) 0.3294(4) -0.2530(5) 0.101(3) Uani 1 1 d . . .
O4W O 0.7321(9) 0.3730(8) -0.1314(10) 0.212(8) Uani 1 1 d . . .
O5W O 0.4347(12) 0.8569(8) -0.0124(8) 0.216(8) Uani 1 1 d . . .
O6W O 0.4806(7) 0.7600(4) 0.0743(5) 0.105(3) Uani 1 1 d . . .
O10 O 1.0873(5) 0.5678(4) 0.5143(4) 0.076(2) Uani 1 1 d . . .
C49 C 1.231(3) 0.6389(9) 0.5393(11) 0.35(3) Uani 1 1 d . . .
H49A H 1.2886 0.6519 0.5501 0.518 Uiso 1 1 calc R . .
H49B H 1.2050 0.6554 0.5749 0.518 Uiso 1 1 calc R . .
H49C H 1.2001 0.6528 0.4915 0.518 Uiso 1 1 calc R . .
C50 C 1.3021(15) 0.5499(10) 0.5588(10) 0.168(10) Uani 1 1 d . . .
H50A H 1.2878 0.5078 0.5572 0.252 Uiso 1 1 calc R . .
H50B H 1.3357 0.5603 0.6071 0.252 Uiso 1 1 calc R . .
H50C H 1.3338 0.5580 0.5243 0.252 Uiso 1 1 calc R . .
C51 C 1.1651(14) 0.5441(9) 0.5303(8) 0.122(6) Uani 1 1 d . . .
H51 H 1.1747 0.5026 0.5338 0.147 Uiso 1 1 calc R . .
C52 C 0.7320(11) 0.6335(5) -0.0595(8) 0.044(5) Uani 0.5 1 d D . P
H52A H 0.7776 0.6621 -0.0510 0.066 Uiso 0.5 1 calc R . P
H52B H 0.6992 0.6405 -0.0254 0.066 Uiso 0.5 1 calc R . P
H52C H 0.6962 0.6380 -0.1085 0.066 Uiso 0.5 1 calc R . P
O11 O 0.7448(16) 0.4763(6) -0.0516(11) 0.163(11) Uani 0.5 1 d D . P
N12 N 0.7654(8) 0.5745(5) -0.0499(5) 0.050(4) Uani 0.5 1 d D . P
C54 C 0.8553(9) 0.5680(8) -0.0299(11) 0.086(9) Uani 0.5 1 d D . P
H54A H 0.8814 0.6071 -0.0262 0.129 Uiso 0.5 1 calc R . P
H54B H 0.8716 0.5447 -0.0665 0.129 Uiso 0.5 1 calc R . P
H54C H 0.8737 0.5477 0.0163 0.129 Uiso 0.5 1 calc R . P
C53 C 0.7184(11) 0.5279(6) -0.0574(13) 0.092(8) Uani 0.5 1 d D U P
H53 H 0.6600 0.5336 -0.0680 0.110 Uiso 0.5 1 calc R . P
C56 C 0.4636(10) 0.7260(7) -0.1078(8) 0.107(5) Uani 1 1 d . . .
H56A H 0.5154 0.7488 -0.0949 0.160 Uiso 1 1 calc GR . .
H56B H 0.4300 0.7362 -0.0753 0.160 Uiso 1 1 calc GR . .
H56C H 0.4323 0.7354 -0.1572 0.160 Uiso 1 1 calc GR . .
C55 C 0.4816(13) 0.6669(8) -0.1025(10) 0.135(8) Uani 1 1 d . . .
N13 N 0.5000(12) 0.6169(7) -0.1028(10) 0.178(8) Uani 1 1 d . . .
O8W O 0.3161(14) 0.7025(10) 0.0145(16) 0.153(10) Uani 0.5 1 d . . P
O9W O 0.335(2) 0.608(3) -0.0484(16) 0.32(3) Uani 0.5 1 d . . P
O7W O 0.188(2) 0.6988(11) 0.0410(13) 0.184(14) Uani 0.5 1 d . . P

loop_
_atom_site_aniso_label
_atom_site_aniso_U_11
_atom_site_aniso_U_22
_atom_site_aniso_U_33
_atom_site_aniso_U_23
_atom_site_aniso_U_13
_atom_site_aniso_U_12
Gd1 0.0365(2) 0.0222(2) 0.0307(2) 0.00089(16) 0.01500(17) 0.00332(17)
Ni1 0.0313(6) 0.0297(5) 0.0298(5) -0.0003(4) 0.0104(5) 0.0024(4)
Ni2 0.0352(7) 0.0248(5) 0.0386(6) 0.0052(4) 0.0192(5) 0.0030(4)
Cr1 0.0372(8) 0.0243(6) 0.0364(7) 0.0001(5) 0.0156(6) -0.0020(6)
C1 0.032(5) 0.025(4) 0.029(4) -0.005(3) 0.011(4) 0.001(3)
C2 0.048(6) 0.025(4) 0.034(5) 0.003(3) 0.017(4) 0.003(4)
C3 0.030(5) 0.025(4) 0.029(4) 0.006(3) 0.014(4) 0.000(3)
C4 0.051(7) 0.036(5) 0.059(6) 0.007(4) 0.025(5) -0.003(5)
C5 0.042(6) 0.033(5) 0.049(5) -0.006(4) 0.017(5) -0.010(4)
C6 0.036(6) 0.035(5) 0.057(6) 0.007(4) 0.012(5) -0.002(4)
C7 0.047(6) 0.024(4) 0.030(4) -0.001(3) 0.017(4) 0.010(4)
C8 0.052(6) 0.023(4) 0.043(5) -0.001(4) 0.028(5) 0.004(4)
C9 0.061(7) 0.022(4) 0.045(5) -0.005(4) 0.029(5) -0.002(4)
C10 0.053(6) 0.032(5) 0.044(5) -0.009(4) 0.013(5) -0.007(4)
C11 0.047(6) 0.024(4) 0.028(4) 0.003(3) 0.007(4) 0.002(4)
C12 0.038(5) 0.029(4) 0.039(5) -0.003(4) 0.018(4) -0.002(4)
C13 0.045(6) 0.037(5) 0.045(5) 0.004(4) 0.017(5) -0.006(4)
C14 0.048(6) 0.032(5) 0.059(6) 0.018(4) 0.012(5) -0.004(4)
C15 0.064(8) 0.029(5) 0.052(6) 0.014(4) 0.011(5) 0.003(4)
C16 0.044(6) 0.026(4) 0.045(5) 0.002(4) 0.010(4) 0.000(4)
C17 0.054(7) 0.029(4) 0.051(6) 0.015(4) 0.007(5) 0.010(4)
C18 0.044(6) 0.030(4) 0.050(5) -0.001(4) 0.024(5) -0.003(4)
C19 0.075(8) 0.025(4) 0.051(6) 0.003(4) 0.024(5) 0.008(5)
C20 0.061(7) 0.020(4) 0.030(4) 0.001(3) 0.016(4) -0.002(4)
C21 0.055(7) 0.052(6) 0.110(10) 0.047(6) 0.023(7) 0.005(5)
C22 0.043(7) 0.054(6) 0.096(8) -0.041(6) 0.023(6) -0.001(5)
C23 0.039(5) 0.028(4) 0.027(4) 0.002(3) 0.009(4) 0.002(4)
C24 0.048(7) 0.055(6) 0.057(6) 0.012(5) 0.016(5) 0.012(5)
C25 0.045(7) 0.068(7) 0.057(6) 0.011(5) 0.016(5) 0.007(5)
C26 0.032(6) 0.050(5) 0.063(6) 0.003(5) 0.018(5) 0.005(4)
C27 0.061(8) 0.102(9) 0.046(6) -0.007(6) 0.006(6) -0.014(7)
C28 0.048(6) 0.049(6) 0.038(5) -0.008(4) 0.010(4) -0.012(5)
C29 0.038(6) 0.037(5) 0.047(5) 0.001(4) 0.009(4) -0.007(4)
C30 0.059(7) 0.044(5) 0.047(6) 0.000(5) 0.007(5) -0.019(5)
C31 0.064(8) 0.030(5) 0.049(6) 0.001(4) 0.006(5) -0.017(5)
C32 0.051(7) 0.053(6) 0.072(7) -0.020(5) -0.011(6) 0.019(5)
C33 0.063(8) 0.028(5) 0.067(6) -0.014(4) 0.034(6) -0.004(4)
C34 0.064(8) 0.027(4) 0.073(7) -0.006(5) 0.042(6) 0.004(4)
C35 0.045(6) 0.026(4) 0.052(5) -0.001(4) 0.025(5) 0.002(4)
C36 0.055(7) 0.027(4) 0.074(7) 0.000(5) 0.041(6) 0.008(4)
C37 0.052(6) 0.033(5) 0.069(7) 0.006(5) 0.033(5) -0.004(4)
C38 0.059(7) 0.032(5) 0.063(6) -0.004(4) 0.036(5) -0.007(4)
C39 0.067(8) 0.031(5) 0.100(9) -0.004(5) 0.053(7) -0.014(5)
C40 0.072(8) 0.024(4) 0.074(7) 0.002(4) 0.042(6) 0.005(5)
C41 0.065(7) 0.056(6) 0.074(7) 0.026(5) 0.053(6) 0.017(5)
C42 0.031(7) 0.104(10) 0.118(11) 0.023(8) 0.003(7) 0.010(6)
C43 0.044(6) 0.039(5) 0.069(7) 0.003(5) 0.029(5) 0.008(4)
C44 0.028(6) 0.045(5) 0.099(8) 0.011(5) 0.020(6) 0.006(4)
C45 0.039(6) 0.050(6) 0.098(8) 0.013(6) 0.037(6) 0.013(5)
C46 0.090(10) 0.082(8) 0.108(10) 0.030(8) 0.073(9) 0.021(7)
C47 0.044(7) 0.061(7) 0.168(14) 0.004(8) 0.049(8) -0.004(6)
C48 0.086(9) 0.022(4) 0.093(8) 0.003(5) 0.051(7) 0.001(5)
N1 0.044(5) 0.040(4) 0.050(5) 0.011(4) 0.006(4) -0.003(4)
N3 0.063(6) 0.034(4) 0.027(4) -0.002(3) 0.016(4) -0.011(4)
N2 0.052(5) 0.033(4) 0.065(5) -0.004(4) 0.031(4) -0.001(4)
N4 0.066(8) 0.063(6) 0.100(8) 0.000(6) 0.017(6) -0.021(5)
N5 0.080(7) 0.048(5) 0.066(6) -0.014(4) 0.036(5) 0.000(5)
N6 0.069(7) 0.059(5) 0.061(6) 0.023(5) 0.011(5) -0.002(5)
N7 0.051(5) 0.032(4) 0.051(5) 0.011(4) 0.030(4) 0.012(4)
N8 0.039(5) 0.036(4) 0.059(5) 0.011(3) 0.029(4) -0.002(3)
N9 0.037(4) 0.045(4) 0.034(4) -0.005(3) 0.011(3) -0.005(3)
N10 0.039(5) 0.039(4) 0.040(4) 0.007(3) 0.009(4) 0.010(3)
N11 0.063(9) 0.29(2) 0.041(6) -0.005(10) 0.012(6) -0.067(12)
O1 0.042(4) 0.022(3) 0.040(3) -0.006(2) 0.018(3) 0.001(2)
O2 0.043(4) 0.020(3) 0.042(3) -0.003(2) 0.019(3) 0.000(2)
O3 0.040(4) 0.029(3) 0.044(3) -0.011(3) 0.011(3) 0.003(3)
O4 0.046(4) 0.030(3) 0.039(3) -0.007(3) 0.011(3) 0.006(3)
O5 0.044(4) 0.022(3) 0.035(3) 0.006(2) 0.017(3) 0.002(2)
O6 0.030(3) 0.027(3) 0.037(3) 0.004(2) 0.010(3) -0.004(2)
O7 0.046(4) 0.027(3) 0.056(4) 0.015(3) 0.021(3) 0.006(3)
O8 0.042(4) 0.034(3) 0.045(3) 0.008(3) 0.020(3) 0.001(3)
O1W 0.072(5) 0.058(4) 0.035(3) -0.002(3) 0.027(3) -0.011(3)
O2W 0.072(6) 0.108(7) 0.084(6) 0.020(5) 0.013(5) 0.004(5)
O3W 0.093(8) 0.118(7) 0.104(7) 0.028(6) 0.045(6) 0.006(6)
O4W 0.107(12) 0.261(19) 0.269(19) -0.074(16) 0.054(12) -0.064(12)
O5W 0.236(19) 0.27(2) 0.163(13) 0.054(13) 0.085(13) 0.086(16)
O6W 0.110(9) 0.110(7) 0.104(7) 0.003(6) 0.044(6) -0.019(6)
O10 0.055(5) 0.124(7) 0.045(4) 0.010(4) 0.007(4) -0.001(5)
C49 0.87(10) 0.104(16) 0.112(17) 0.029(14) 0.23(3) 0.16(3)
C50 0.15(2) 0.22(3) 0.117(16) 0.016(16) 0.007(15) -0.07(2)
C51 0.15(2) 0.124(15) 0.091(12) 0.014(10) 0.023(12) -0.020(14)
C52 0.073(15) 0.033(9) 0.034(9) 0.003(8) 0.029(10) 0.008(9)
O11 0.18(3) 0.19(3) 0.083(15) 0.006(17) -0.024(16) 0.05(2)
N12 0.058(12) 0.079(12) 0.010(7) -0.007(7) 0.003(7) -0.023(9)
C54 0.15(3) 0.056(14) 0.073(16) -0.005(12) 0.067(19) -0.014(16)
C53 0.097(12) 0.094(11) 0.078(11) 0.007(9) 0.013(9) 0.003(9)
C56 0.100(13) 0.097(11) 0.114(12) -0.022(10) 0.013(10) -0.018(9)
C55 0.149(18) 0.077(11) 0.137(15) -0.003(12) -0.029(12) -0.037(12)
N13 0.180(19) 0.100(11) 0.195(18) 0.003(13) -0.047(13) -0.035(12)
O8W 0.075(17) 0.121(18) 0.23(3) -0.001(19) -0.018(17) 0.002(13)
O9W 0.15(3) 0.65(9) 0.12(2) -0.10(4) -0.04(2) 0.07(4)
O7W 0.29(4) 0.13(2) 0.107(18) -0.054(16) 0.01(2) -0.06(2)

loop_
_atom_type_symbol
_atom_type_description
_atom_type_scat_dispersion_real
_atom_type_scat_dispersion_imag
_atom_type_scat_source
C C 0.0033 0.0016 'International Tables Vol C Tables 4.2.6.8 and 6.1.1.4'
H H 0.0000 0.0000 'International Tables Vol C Tables 4.2.6.8 and 6.1.1.4'
N N 0.0061 0.0033 'International Tables Vol C Tables 4.2.6.8 and 6.1.1.4'
O O 0.0106 0.0060 'International Tables Vol C Tables 4.2.6.8 and 6.1.1.4'
Cr Cr 0.3209 0.6236 'International Tables Vol C Tables 4.2.6.8 and 6.1.1.4'
Ni Ni 0.3393 1.1124 'International Tables Vol C Tables 4.2.6.8 and 6.1.1.4'
Gd Gd -0.1653 3.9035 'International Tables Vol C Tables 4.2.6.8 and 6.1.1.4'

loop_
_geom_angle_atom_site_label_1
_geom_angle_atom_site_label_2
_geom_angle_atom_site_label_3
_geom_angle
_geom_angle_site_symmetry_1
_geom_angle_site_symmetry_3
O1 Gd1 O2 64.08(18) . .
O1 Gd1 O3 125.19(19) . .
O1 Gd1 O4 64.83(19) . .
O1 Gd1 O5 134.09(18) . .
O1 Gd1 O6 126.01(18) . .
O1 Gd1 O7 72.07(18) . .
O1 Gd1 O8 78.42(18) . .
O1 Gd1 O1W 111.2(2) . .
O2 Gd1 O3 62.97(18) . .
O2 Gd1 O4 123.78(18) . .
O2 Gd1 O7 111.36(19) . .
O2 Gd1 O8 72.96(19) . .
O4 Gd1 O3 143.99(18) . .
O4 Gd1 O7 72.51(19) . .
O5 Gd1 O2 124.13(18) . .
O5 Gd1 O3 71.00(18) . .
O5 Gd1 O4 79.33(18) . .
O5 Gd1 O6 63.72(18) . .
O5 Gd1 O7 124.42(19) . .
O5 Gd1 O8 64.98(18) . .
O5 Gd1 O1W 114.7(2) . .
O6 Gd1 O2 160.08(18) . .
O6 Gd1 O3 108.70(18) . .
O6 Gd1 O4 74.15(19) . .
O6 Gd1 O7 62.91(18) . .
O6 Gd1 O8 123.80(18) . .
O7 Gd1 O3 141.95(19) . .
O8 Gd1 O3 73.82(18) . .
O8 Gd1 O4 75.42(19) . .
O8 Gd1 O7 143.25(18) . .
O1W Gd1 O2 79.0(2) . .
O1W Gd1 O3 71.2(2) . .
O1W Gd1 O4 142.1(2) . .
O1W Gd1 O6 81.2(2) . .
O1W Gd1 O7 70.8(2) . .
O1W Gd1 O8 142.3(2) . .
N1 Ni1 N9 92.8(3) . .
N1 Ni1 N10 91.8(3) . .
N1 Ni1 O5 114.8(3) . .
N1 Ni1 O6 101.7(3) . .
N9 Ni1 N10 96.4(3) . .
N9 Ni1 O5 151.6(2) . .
N9 Ni1 O6 92.3(3) . .
O5 Ni1 N10 89.6(3) . .
O6 Ni1 N10 163.6(3) . .
O6 Ni1 O5 76.3(2) . .
N2 Ni2 N7 92.1(3) 3_766 .
N2 Ni2 N8 94.8(3) 3_766 .
N2 Ni2 O1 114.7(3) 3_766 .
N2 Ni2 O2 102.5(3) 3_766 .
N7 Ni2 O1 89.5(3) . .
N8 Ni2 N7 96.0(3) . .
N8 Ni2 O1 149.8(3) . .
N8 Ni2 O2 91.2(3) . .
O2 Ni2 N7 163.1(3) . .
O2 Ni2 O1 76.8(2) . .
C1 Cr1 C2 87.6(3) . .
C1 Cr1 C3 91.2(3) . .
C1 Cr1 C4 89.2(3) . .
C1 Cr1 C5 179.1(3) . .
C1 Cr1 C6 89.7(3) . .
C2 Cr1 C4 176.2(4) . .
C2 Cr1 C5 93.0(3) . .
C2 Cr1 C6 90.9(3) . .
C3 Cr1 C2 86.6(3) . .
C3 Cr1 C4 95.4(3) . .
C3 Cr1 C5 88.2(3) . .
C3 Cr1 C6 177.3(3) . .
C5 Cr1 C4 90.3(4) . .
C6 Cr1 C4 87.2(4) . .
C6 Cr1 C5 90.9(4) . .
N1 C1 Cr1 173.8(7) . .
N3 C2 Cr1 173.0(7) . .
N2 C3 Cr1 169.8(7) . .
N4 C4 Cr1 172.6(9) . .
N5 C5 Cr1 177.7(8) . .
N6 C6 Cr1 177.5(9) . .
C38 C7 C12 117.7(7) . .
O2 C7 C12 117.2(8) . .
O2 C7 C38 125.1(7) . .
C35 C8 C9 117.5(8) . .
O1 C8 C9 117.9(7) . .
O1 C8 C35 124.5(9) . .
C10 C9 C8 121.7(8) . .
O4 C9 C8 114.3(7) . .
O4 C9 C10 124.0(9) . .
C33 C10 C9 119.6(9) . .
C16 C11 C23 117.6(7) . .
O5 C11 C16 123.7(8) . .
O5 C11 C23 118.7(7) . .
C40 C12 C7 122.1(8) . .
O3 C12 C7 114.0(7) . .
O3 C12 C40 123.9(8) . .
C23 C13 C14 118.4(9) . .
C15 C14 C13 120.9(8) . .
C14 C15 C16 120.5(9) . .
C11 C16 C15 119.5(9) . .
C11 C16 C17 124.1(8) . .
C15 C16 C17 116.2(8) . .
N10 C17 C16 127.3(8) . .
C19 C18 C20 121.4(9) . .
C19 C18 O7 124.9(8) . .
O7 C18 C20 113.7(7) . .
C31 C19 C18 119.6(9) . .
C29 C20 C18 117.6(7) . .
O6 C20 C18 117.2(8) . .
O6 C20 C29 125.2(8) . .
C13 C23 C11 123.0(8) . .
C13 C23 O8 122.9(8) . .
O8 C23 C11 114.0(6) . .
N10 C24 C25 112.8(8) . .
C24 C25 C26 112.7(9) . .
C24 C25 C27 112.1(9) . .
C24 C25 C42 106.7(9) . .
C26 C25 C27 109.6(9) . .
C26 C25 C42 105.4(9) . .
C42 C25 C27 110.1(10) . .
N9 C26 C25 114.2(8) . .
N9 C28 C29 127.5(9) . .
C20 C29 C28 124.1(8) . .
C20 C29 C30 120.3(9) . .
C30 C29 C28 115.7(9) . .
C31 C30 C29 120.5(10) . .
C30 C31 C19 120.6(8) . .
C34 C33 C10 120.0(9) . .
C33 C34 C35 121.1(9) . .
C8 C35 C34 120.1(9) . .
C8 C35 C36 123.3(8) . .
C34 C35 C36 116.5(8) . .
N7 C36 C35 126.9(8) . .
N8 C37 C38 127.3(9) . .
C7 C38 C37 124.0(8) . .
C7 C38 C39 119.0(9) . .
C39 C38 C37 116.9(9) . .
C48 C39 C38 121.8(10) . .
C12 C40 C48 119.2(9) . .
N7 C43 C45 113.1(7) . .
N8 C44 C45 113.6(9) . .
C43 C45 C44 110.4(8) . .
C43 C45 C47 106.4(8) . .
C44 C45 C47 106.1(10) . .
C46 C45 C43 112.0(10) . .
C46 C45 C44 111.1(9) . .
C46 C45 C47 110.6(9) . .
C39 C48 C40 120.2(9) . .
C1 N1 Ni1 166.8(7) . .
C3 N2 Ni2 166.4(7) . 3_766
C36 N7 Ni2 127.1(7) . .
C36 N7 C43 115.0(7) . .
C43 N7 Ni2 117.7(6) . .
C37 N8 Ni2 125.2(7) . .
C37 N8 C44 116.0(8) . .
C44 N8 Ni2 118.6(6) . .
C26 N9 Ni1 120.1(6) . .
C28 N9 Ni1 124.6(7) . .
C28 N9 C26 115.2(8) . .
C17 N10 Ni1 126.1(6) . .
C17 N10 C24 116.1(7) . .
C24 N10 Ni1 117.5(6) . .
C49 N11 C50 121(2) . .
C49 N11 C51 134(3) . .
C51 N11 C50 105(2) . .
Ni2 O1 Gd1 108.4(2) . .
C8 O1 Gd1 123.4(5) . .
C8 O1 Ni2 128.1(5) . .
Ni2 O2 Gd1 107.4(2) . .
C7 O2 Gd1 122.0(5) . .
C7 O2 Ni2 126.1(5) . .
C12 O3 Gd1 117.3(4) . .
C12 O3 C22 116.4(6) . .
C22 O3 Gd1 126.3(5) . .
C9 O4 Gd1 117.2(5) . .
C9 O4 C32 116.0(7) . .
C32 O4 Gd1 126.8(5) . .
Ni1 O5 Gd1 108.5(2) . .
C11 O5 Gd1 122.1(5) . .
C11 O5 Ni1 128.7(5) . .
Ni1 O6 Gd1 107.5(2) . .
C20 O6 Gd1 124.2(5) . .
C20 O6 Ni1 126.0(5) . .
C18 O7 Gd1 118.9(5) . .
C18 O7 C21 116.6(7) . .
C21 O7 Gd1 124.5(5) . .
C23 O8 Gd1 115.9(5) . .
C23 O8 C41 115.7(6) . .
C41 O8 Gd1 128.2(5) . .
N11 C51 O10 114.9(18) . .
C52 N12 C54 117.8(8) . .
C53 N12 C52 122.5(8) . .
C53 N12 C54 119.7(8) . .
O11 C53 N12 124.3(13) . .
N13 C55 C56 174(3) . .

loop_
_geom_bond_atom_site_label_1
_geom_bond_atom_site_label_2
_geom_bond_distance
_geom_bond_site_symmetry_2
Gd1 O1 2.348(5) .
Gd1 O2 2.400(6) .
Gd1 O3 2.532(5) .
Gd1 O4 2.521(5) .
Gd1 O5 2.349(5) .
Gd1 O6 2.389(5) .
Gd1 O7 2.532(5) .
Gd1 O8 2.515(5) .
Gd1 O1W 2.360(5) .
Ni1 N1 1.992(8) .
Ni1 N9 2.013(7) .
Ni1 N10 2.033(7) .
Ni1 O5 2.030(6) .
Ni1 O6 2.017(5) .
Ni2 N2 2.000(8) 3_766
Ni2 N7 2.021(7) .
Ni2 N8 2.009(7) .
Ni2 O1 2.042(6) .
Ni2 O2 2.014(5) .
Cr1 C1 2.035(8) .
Cr1 C2 2.055(10) .
Cr1 C3 2.042(8) .
Cr1 C4 2.083(11) .
Cr1 C5 2.076(9) .
Cr1 C6 2.058(9) .
C1 N1 1.158(10) .
C2 N3 1.177(11) .
C3 N2 1.160(10) .
C4 N4 1.159(13) .
C5 N5 1.139(11) .
C6 N6 1.156(11) .
C7 C12 1.410(11) .
C7 C38 1.378(13) .
C7 O2 1.336(9) .
C8 C9 1.420(13) .
C8 C35 1.389(11) .
C8 O1 1.332(9) .
C9 C10 1.389(11) .
C9 O4 1.381(10) .
C10 C33 1.386(13) .
C11 C16 1.394(11) .
C11 C23 1.403(12) .
C11 O5 1.331(9) .
C12 C40 1.375(11) .
C12 O3 1.373(10) .
C13 C14 1.385(12) .
C13 C23 1.380(11) .
C14 C15 1.370(13) .
C15 C16 1.421(12) .
C16 C17 1.453(13) .
C17 N10 1.286(11) .
C18 C19 1.381(11) .
C18 C20 1.402(12) .
C18 O7 1.385(10) .
C19 C31 1.381(14) .
C20 C29 1.388(12) .
C20 O6 1.337(9) .
C21 O7 1.443(11) .
C22 O3 1.434(10) .
C23 O8 1.402(9) .
C24 C25 1.508(14) .
C24 N10 1.473(12) .
C25 C26 1.522(13) .
C25 C27 1.544(14) .
C25 C42 1.534(14) .
C26 N9 1.477(11) .
C28 C29 1.468(13) .
C28 N9 1.290(11) .
C29 C30 1.412(12) .
C30 C31 1.346(14) .
C32 O4 1.445(11) .
C33 C34 1.369(14) .
C34 C35 1.416(12) .
C35 C36 1.478(13) .
C36 N7 1.276(11) .
C37 C38 1.447(13) .
C37 N8 1.283(10) .
C38 C39 1.420(12) .
C39 C48 1.342(14) .
C40 C48 1.377(14) .
C41 O8 1.456(10) .
C43 C45 1.525(13) .
C43 N7 1.482(12) .
C44 C45 1.529(14) .
C44 N8 1.485(12) .
C45 C46 1.512(15) .
C45 C47 1.545(14) .
N2 Ni2 2.000(8) 3_766
N11 C49 1.24(2) .
N11 C50 1.42(3) .
N11 C51 1.36(2) .
O10 C51 1.36(2) .
C52 N12 1.437(8) .
O11 C53 1.242(9) .
N12 C54 1.454(8) .
N12 C53 1.299(8) .
C56 C55 1.37(2) .
C55 N13 1.17(2) .
